data_2207738
loop_
_publ_author_name
'Din\,cer, Muharrem'
'\"Ozdemir, Nam\?ik'
'\,Cukuroval\?i, Alaaddin'
'Y\?ilmaz, \.Ibrahim'
'B\"uy\"ukg\"ung\"or, Orhan'

_publ_section_title
;
 1-(3-Methyl-3-phenylcyclobutyl)-2-(piperidin-1-yl)ethanone oxime
;
_journal_coeditor_code CI6691
_journal_issue 1
_journal_name_full 'Acta Crystallographica Section E'
_journal_page_first o336
_journal_page_last o338
_journal_paper_doi 10.1107/S160053680504208X
_journal_volume 62
_journal_year 2006
_chemical_formula_iupac 'C18 H26 N2 O'
_chemical_formula_moiety 'C18 H26 N2 O'
_chemical_formula_sum 'C18 H26 N2 O'
_chemical_formula_weight 286.41
_chemical_name_systematic
;
1-(3-Methyl-3-phenylcyclobutyl)-2-(piperidin-1-yl)ethanone oxime
;
_space_group_IT_number 29
_symmetry_cell_setting orthorhombic
_symmetry_space_group_name_Hall 'P 2c -2ac'
_symmetry_space_group_name_H-M 'P c a 21'
_atom_sites_solution_hydrogens geom
_atom_sites_solution_primary direct
_atom_sites_solution_secondary difmap
_audit_creation_method SHELXL-97
_cell_angle_alpha 90.00
_cell_angle_beta 90.00
_cell_angle_gamma 90.00
_cell_formula_units_Z 8
_cell_length_a 10.8782(5)
_cell_length_b 5.8899(3)
_cell_length_c 53.307(3)
_cell_measurement_reflns_used 14206
_cell_measurement_temperature 296
_cell_measurement_theta_max 21.51
_cell_measurement_theta_min 1.15
_cell_volume 3415.5(3)
_computing_cell_refinement X-AREA
_computing_data_collection 'X-AREA (Stoe & Cie, 2002)'
_computing_data_reduction 'X-RED32 (Stoe & Cie, 2002)'
_computing_molecular_graphics 'ORTEP-3 for Windows (Farrugia, 1997)'
_computing_publication_material 'WinGX (Farrugia, 1999) and PLATON (Spek, 2003)'
_computing_structure_refinement 'SHELXL97 (Sheldrick, 1997)'
_computing_structure_solution 'SHELXS97 (Sheldrick, 1997)'
_diffrn_ambient_temperature 296
_diffrn_detector_area_resol_mean 6.67
_diffrn_measured_fraction_theta_full 0.997
_diffrn_measured_fraction_theta_max 0.997
_diffrn_measurement_device_type 'Stoe IPDS-II'
_diffrn_measurement_method \w
_diffrn_radiation_monochromator 'plane graphite'
_diffrn_radiation_source 'sealed X-ray tube, 12 x 0.4 mm long-fine focus'
_diffrn_radiation_type MoK\a
_diffrn_radiation_wavelength 0.71073
_diffrn_reflns_av_R_equivalents 0.1235
_diffrn_reflns_av_sigmaI/netI 0.0564
_diffrn_reflns_limit_h_max 11
_diffrn_reflns_limit_h_min -11
_diffrn_reflns_limit_k_max 6
_diffrn_reflns_limit_k_min -6
_diffrn_reflns_limit_l_max 54
_diffrn_reflns_limit_l_min -54
_diffrn_reflns_number 16092
_diffrn_reflns_theta_full 21.54
_diffrn_reflns_theta_max 21.54
_diffrn_reflns_theta_min 1.53
_diffrn_standards_number 0
_exptl_absorpt_coefficient_mu 0.069
_exptl_absorpt_correction_type none
_exptl_crystal_colour colourless
_exptl_crystal_density_diffrn 1.114
_exptl_crystal_density_method 'not measured'
_exptl_crystal_description Prism
_exptl_crystal_F_000 1248
_exptl_crystal_size_max 0.64
_exptl_crystal_size_mid 0.45
_exptl_crystal_size_min 0.13
_refine_diff_density_max 0.180
_refine_diff_density_min -0.108
_refine_ls_abs_structure_Flack 0(10)
_refine_ls_extinction_method none
_refine_ls_goodness_of_fit_ref 1.055
_refine_ls_hydrogen_treatment constr
_refine_ls_matrix_type full
_refine_ls_number_parameters 374
_refine_ls_number_reflns 1988
_refine_ls_number_restraints 1
_refine_ls_restrained_S_all 1.055
_refine_ls_R_factor_all 0.0524
_refine_ls_R_factor_gt 0.0461
_refine_ls_shift/su_max 0.001
_refine_ls_shift/su_mean 0.000
_refine_ls_structure_factor_coef Fsqd
_refine_ls_weighting_details 'calc w=1/[\s^2^(Fo^2^)+(0.0796P)^2^] where P=(Fo^2^+2Fc^2^)/3'
_refine_ls_weighting_scheme calc
_refine_ls_wR_factor_gt 0.1178
_refine_ls_wR_factor_ref 0.1222
_reflns_number_gt 1661
_reflns_number_total 1988
_reflns_threshold_expression I>2\s(I)
_cod_data_source_file ci6691.cif
_cod_data_source_block I
_cod_depositor_comments
;
The following automatic conversions were performed:
'_symmetry_cell_setting' value 'Orthorhombic' changed to 'orthorhombic'
according to '/home/saulius/struct/CIF-dictionaries/cif_core.dic'
dictionary named 'cif_core.dic' version 2.4.1 from 2010-06-29.

Automatic conversion script
Id: cif_fix_enum 1527 2010-12-29 10:47:43Z saulius 

The following automatic conversions were performed:

'_symmetry_cell_setting' value 'Orthorhombic' changed to
'orthorhombic' according to
/home/saulius/struct/CIF-dictionaries/cif_core.dic dictionary named
'cif_core.dic' version 2.4.1 from 2010-06-29.

Automatic conversion script
Id: cif_fix_values 1715 2011-07-08 13:25:40Z adriana 
;
_cod_database_code 2207738
_cod_database_fobs_code 2207738

loop_
_symmetry_equiv_pos_as_xyz
'x, y, z'
'-x, -y, z+1/2'
'-x+1/2, y, z+1/2'
'x+1/2, -y, z'

loop_
_atom_site_label
_atom_site_fract_x
_atom_site_fract_y
_atom_site_fract_z
_atom_site_U_iso_or_equiv
_atom_site_adp_type
_atom_site_calc_flag
_atom_site_refinement_flags
_atom_site_occupancy
_atom_site_type_symbol
O1 1.0890(3) 0.0766(6) 0.20274(7) 0.0993(9) Uani d . 1 O
H1 1.1559 0.0151 0.2047 0.149 Uiso calc R 1 H
N1 0.7813(3) 0.2120(6) 0.21340(7) 0.0804(9) Uani d . 1 N
N2 1.0216(3) -0.0413(7) 0.18447(8) 0.0861(8) Uani d . 1 N
C1 0.8266(4) -0.1345(8) 0.12084(10) 0.0876(13) Uani d . 1 C
C2 0.8964(4) -0.2409(8) 0.14313(9) 0.0923(13) Uani d . 1 C
H2A 0.8713 -0.3952 0.1469 0.111 Uiso calc R 1 H
H2B 0.9851 -0.2301 0.1417 0.111 Uiso calc R 1 H
C3 0.8397(4) -0.0624(9) 0.16066(9) 0.0887(13) Uani d . 1 C
H3 0.7639 -0.1216 0.1681 0.106 Uiso calc R 1 H
C4 0.8090(5) 0.0807(9) 0.13700(10) 0.0988(14) Uani d . 1 C
H4A 0.7258 0.1398 0.1368 0.119 Uiso calc R 1 H
H4B 0.8683 0.1997 0.1335 0.119 Uiso calc R 1 H
C5 0.8440(4) 0.1039(9) 0.23447(9) 0.0906(13) Uani d . 1 C
H5A 0.9083 0.2034 0.2407 0.109 Uiso calc R 1 H
H5B 0.8821 -0.0363 0.2289 0.109 Uiso calc R 1 H
C6 0.7538(6) 0.0538(10) 0.25537(10) 0.1057(16) Uani d . 1 C
H6A 0.6926 -0.0532 0.2494 0.127 Uiso calc R 1 H
H6B 0.7971 -0.0160 0.2693 0.127 Uiso calc R 1 H
C7 0.6908(5) 0.2660(11) 0.26430(11) 0.1155(17) Uani d . 1 C
H7A 0.7502 0.3650 0.2723 0.139 Uiso calc R 1 H
H7B 0.6284 0.2270 0.2766 0.139 Uiso calc R 1 H
C8 0.6318(5) 0.3884(9) 0.24234(11) 0.1073(16) Uani d . 1 C
H8A 0.6002 0.5340 0.2479 0.129 Uiso calc R 1 H
H8B 0.5633 0.2995 0.2361 0.129 Uiso calc R 1 H
C9 0.7248(4) 0.4251(9) 0.22141(10) 0.0967(14) Uani d . 1 C
H9A 0.6841 0.4952 0.2072 0.116 Uiso calc R 1 H
H9B 0.7884 0.5279 0.2272 0.116 Uiso calc R 1 H
C10 0.8686(4) 0.2593(8) 0.19264(9) 0.0872(13) Uani d . 1 C
H10A 0.9373 0.3464 0.1992 0.105 Uiso calc R 1 H
H10B 0.8276 0.3514 0.1801 0.105 Uiso calc R 1 H
C11 0.9170(4) 0.0473(8) 0.18038(9) 0.0861(8) Uani d . 1 C
C12 0.7055(5) -0.2525(11) 0.11516(12) 0.1171(18) Uani d . 1 C
H12A 0.6656 -0.1776 0.1014 0.176 Uiso calc R 1 H
H12B 0.6534 -0.2465 0.1297 0.176 Uiso calc R 1 H
H12C 0.7209 -0.4081 0.1108 0.176 Uiso calc R 1 H
C13 0.9004(4) -0.1024(9) 0.09683(10) 0.0882(13) Uani d . 1 C
C14 0.8871(5) 0.0901(10) 0.08221(11) 0.1075(16) Uani d . 1 C
H14 0.8307 0.2010 0.0869 0.129 Uiso calc R 1 H
C15 0.9570(6) 0.1200(12) 0.06054(11) 0.1183(18) Uani d . 1 C
H15 0.9480 0.2506 0.0509 0.142 Uiso calc R 1 H
C16 1.0368(7) -0.0406(16) 0.05377(13) 0.127(2) Uani d . 1 C
H16 1.0841 -0.0199 0.0394 0.153 Uiso calc R 1 H
C17 1.0507(6) -0.2358(12) 0.06755(12) 0.1179(17) Uani d . 1 C
H17 1.1057 -0.3476 0.0625 0.141 Uiso calc R 1 H
C18 0.9822(5) -0.2633(9) 0.08893(11) 0.1034(15) Uani d . 1 C
H18 0.9916 -0.3953 0.0983 0.124 Uiso calc R 1 H
O2 0.6441(3) 0.4251(6) 0.36612(7) 0.0987(9) Uani d . 1 O
H2 0.5784 0.4901 0.3638 0.148 Uiso calc R 1 H
N3 0.9494(3) 0.2861(6) 0.35525(6) 0.0802(10) Uani d . 1 N
N4 0.7120(4) 0.5424(7) 0.38445(8) 0.0941(11) Uani d . 1 N
C19 0.9078(4) 0.6470(9) 0.44767(9) 0.0925(13) Uani d . 1 C
C20 0.9178(4) 0.4234(9) 0.43260(9) 0.0963(14) Uani d . 1 C
H20A 0.8540 0.3139 0.4365 0.116 Uiso calc R 1 H
H20B 0.9986 0.3539 0.4333 0.116 Uiso calc R 1 H
C21 0.8935(4) 0.5610(9) 0.40819(10) 0.0947(14) Uani d . 1 C
H21 0.9719 0.6090 0.4009 0.114 Uiso calc R 1 H
C22 0.8423(4) 0.7506(8) 0.42458(9) 0.0928(13) Uani d . 1 C
H22A 0.7533 0.7497 0.4259 0.111 Uiso calc R 1 H
H22B 0.8721 0.9003 0.4201 0.111 Uiso calc R 1 H
C23 1.0068(4) 0.0759(8) 0.34713(10) 0.0974(14) Uani d . 1 C
H23A 0.9437 -0.0283 0.3414 0.117 Uiso calc R 1 H
H23B 1.0484 0.0063 0.3613 0.117 Uiso calc R 1 H
C24 1.0978(5) 0.1147(9) 0.32631(11) 0.1078(16) Uani d . 1 C
H24A 1.1659 0.2045 0.3326 0.129 Uiso calc R 1 H
H24B 1.1303 -0.0303 0.3208 0.129 Uiso calc R 1 H
C25 1.0408(6) 0.2344(11) 0.30446(12) 0.1190(18) Uani d . 1 C
H25A 0.9815 0.1354 0.2964 0.143 Uiso calc R 1 H
H25B 1.1037 0.2729 0.2923 0.143 Uiso calc R 1 H
C26 0.9776(5) 0.4479(10) 0.31339(10) 0.1047(16) Uani d . 1 C
H26A 0.9341 0.5175 0.2995 0.126 Uiso calc R 1 H
H26B 1.0386 0.5550 0.3194 0.126 Uiso calc R 1 H
C27 0.8874(4) 0.3957(8) 0.33434(9) 0.0877(13) Uani d . 1 C
H27A 0.8495 0.5355 0.3401 0.105 Uiso calc R 1 H
H27B 0.8231 0.2970 0.3281 0.105 Uiso calc R 1 H
C28 0.8644(4) 0.2399(8) 0.37602(8) 0.0858(12) Uani d . 1 C
H28A 0.9062 0.1472 0.3884 0.103 Uiso calc R 1 H
H28B 0.7952 0.1533 0.3697 0.103 Uiso calc R 1 H
C29 0.8167(4) 0.4522(8) 0.38864(9) 0.0856(13) Uani d . 1 C
C30 1.0350(5) 0.7532(12) 0.45217(14) 0.141(2) Uani d . 1 C
H30A 1.0807 0.7535 0.4368 0.211 Uiso calc R 1 H
H30B 1.0786 0.6661 0.4645 0.211 Uiso calc R 1 H
H30C 1.0253 0.9063 0.4580 0.211 Uiso calc R 1 H
C31 0.8381(4) 0.6423(9) 0.47188(10) 0.0950(14) Uani d . 1 C
C32 0.7628(6) 0.8196(10) 0.47849(10) 0.1110(16) Uani d . 1 C
H32 0.7546 0.9416 0.4675 0.133 Uiso calc R 1 H
C33 0.6981(6) 0.8225(13) 0.50121(13) 0.134(2) Uani d . 1 C
H33 0.6487 0.9460 0.5053 0.160 Uiso calc R 1 H
C34 0.7076(7) 0.6463(14) 0.51713(13) 0.139(2) Uani d . 1 C
H34 0.6660 0.6496 0.5324 0.167 Uiso calc R 1 H
C35 0.7769(7) 0.4659(14) 0.51115(13) 0.141(2) Uani d . 1 C
H35 0.7814 0.3427 0.5220 0.169 Uiso calc R 1 H
C36 0.8428(6) 0.4629(11) 0.48844(13) 0.123(2) Uani d . 1 C
H36 0.8907 0.3369 0.4845 0.148 Uiso calc R 1 H

loop_
_atom_site_aniso_label
_atom_site_aniso_U_11
_atom_site_aniso_U_22
_atom_site_aniso_U_33
_atom_site_aniso_U_12
_atom_site_aniso_U_13
_atom_site_aniso_U_23
O1 0.0867(18) 0.111(2) 0.100(2) 0.0044(16) -0.0038(17) -0.0075(19)
N1 0.0729(19) 0.087(2) 0.081(2) 0.0055(18) 0.0010(19) 0.0003(18)
N2 0.0771(16) 0.099(2) 0.082(2) -0.0025(16) 0.0015(16) 0.0012(16)
C1 0.076(2) 0.097(3) 0.090(3) 0.003(2) -0.007(2) -0.009(3)
C2 0.096(3) 0.091(3) 0.090(3) 0.004(2) 0.000(3) 0.004(3)
C3 0.079(3) 0.105(3) 0.083(3) 0.001(2) 0.003(2) 0.000(3)
C4 0.088(3) 0.106(4) 0.102(4) 0.017(3) -0.005(3) -0.007(3)
C5 0.085(3) 0.106(3) 0.080(3) 0.003(3) -0.001(2) 0.011(2)
C6 0.107(3) 0.125(4) 0.085(4) 0.003(3) 0.009(3) 0.010(3)
C7 0.122(4) 0.135(4) 0.090(3) 0.003(4) 0.017(3) -0.011(3)
C8 0.100(3) 0.113(4) 0.108(4) 0.009(3) 0.014(3) -0.019(3)
C9 0.091(3) 0.094(3) 0.104(4) 0.012(3) 0.007(3) 0.004(3)
C10 0.084(3) 0.091(3) 0.086(3) 0.000(2) 0.004(2) 0.006(2)
C11 0.0771(16) 0.099(2) 0.082(2) -0.0025(16) 0.0015(16) 0.0012(16)
C12 0.099(3) 0.136(5) 0.116(4) -0.018(3) -0.001(3) -0.007(3)
C13 0.084(3) 0.095(3) 0.085(3) -0.003(2) -0.016(3) -0.001(3)
C14 0.117(4) 0.116(4) 0.090(4) 0.012(3) -0.010(3) 0.001(3)
C15 0.141(5) 0.122(4) 0.091(4) -0.007(4) -0.015(4) 0.012(3)
C16 0.139(5) 0.146(6) 0.096(4) -0.015(5) 0.004(4) 0.003(4)
C17 0.121(4) 0.135(5) 0.098(4) 0.012(3) 0.009(3) -0.008(4)
C18 0.103(3) 0.109(4) 0.099(4) 0.008(3) 0.000(3) 0.002(3)
O2 0.0896(18) 0.110(2) 0.097(2) 0.0034(17) -0.0006(18) -0.009(2)
N3 0.0721(18) 0.089(2) 0.079(2) 0.0039(18) 0.0017(18) 0.0051(18)
N4 0.088(2) 0.101(3) 0.093(3) -0.004(2) 0.006(2) -0.003(2)
C19 0.083(3) 0.102(3) 0.093(3) 0.001(2) -0.003(2) -0.004(3)
C20 0.088(3) 0.110(4) 0.091(4) 0.016(3) -0.008(3) -0.003(3)
C21 0.082(3) 0.114(3) 0.089(4) -0.008(3) 0.008(3) -0.003(3)
C22 0.104(3) 0.091(3) 0.084(3) -0.006(3) 0.004(3) 0.000(2)
C23 0.095(3) 0.093(3) 0.104(4) 0.010(3) 0.010(3) -0.002(3)
C24 0.098(3) 0.111(4) 0.115(4) 0.016(3) 0.012(3) -0.014(3)
C25 0.121(4) 0.134(5) 0.102(4) 0.002(4) 0.021(4) -0.011(4)
C26 0.111(4) 0.117(4) 0.086(4) 0.002(3) 0.009(3) 0.011(3)
C27 0.083(3) 0.100(3) 0.080(3) 0.004(2) -0.001(2) 0.003(2)
C28 0.087(3) 0.089(3) 0.081(3) 0.005(2) 0.006(2) 0.008(2)
C29 0.075(3) 0.098(3) 0.084(3) 0.006(3) 0.013(2) 0.010(3)
C30 0.102(3) 0.181(6) 0.140(5) -0.033(4) -0.004(3) -0.036(5)
C31 0.099(3) 0.094(3) 0.093(3) 0.005(3) -0.010(3) 0.001(3)
C32 0.125(4) 0.115(4) 0.094(4) 0.009(4) 0.009(3) 0.014(3)
C33 0.149(5) 0.140(5) 0.112(5) 0.018(4) 0.012(4) -0.001(4)
C34 0.172(6) 0.152(6) 0.094(4) -0.002(5) 0.017(4) -0.003(5)
C35 0.180(6) 0.149(6) 0.095(5) 0.019(5) -0.003(5) 0.031(4)
C36 0.143(5) 0.115(4) 0.113(5) 0.024(4) -0.014(4) 0.014(4)

loop_
_atom_type_symbol
_atom_type_description
_atom_type_scat_dispersion_real
_atom_type_scat_dispersion_imag
_atom_type_scat_source
C C 0.0033 0.0000 'International Tables Vol C Tables 4.2.6.8 and 6.1.1.4'
H H 0.0000 0.0000 'International Tables Vol C Tables 4.2.6.8 and 6.1.1.4'
N N 0.0061 0.0000 'International Tables Vol C Tables 4.2.6.8 and 6.1.1.4'
O O 0.0106 0.0000 'International Tables Vol C Tables 4.2.6.8 and 6.1.1.4'

loop_
_geom_angle_atom_site_label_1
_geom_angle_atom_site_label_2
_geom_angle_atom_site_label_3
_geom_angle
_geom_angle_publ_flag
N2 O1 H1 109.5 ?
C5 N1 C9 110.2(4) yes
C5 N1 C10 110.8(3) yes
C9 N1 C10 109.0(3) yes
C11 N2 O1 112.5(4) yes
C12 C1 C13 110.3(4) ?
C12 C1 C2 113.2(5) ?
C13 C1 C2 116.0(4) ?
C12 C1 C4 112.3(4) ?
C13 C1 C4 115.6(4) ?
C2 C1 C4 88.0(4) yes
C3 C2 C1 89.6(3) yes
C3 C2 H2A 113.7 ?
C1 C2 H2A 113.7 ?
C3 C2 H2B 113.7 ?
C1 C2 H2B 113.7 ?
H2A C2 H2B 111.0 ?
C11 C3 C2 119.9(4) ?
C11 C3 C4 117.3(4) ?
C2 C3 C4 87.9(4) yes
C11 C3 H3 110.0 ?
C2 C3 H3 110.0 ?
C4 C3 H3 110.0 ?
C1 C4 C3 88.9(4) yes
C1 C4 H4A 113.8 ?
C3 C4 H4A 113.8 ?
C1 C4 H4B 113.8 ?
C3 C4 H4B 113.8 ?
H4A C4 H4B 111.1 ?
N1 C5 C6 110.3(4) ?
N1 C5 H5A 109.6 ?
C6 C5 H5A 109.6 ?
N1 C5 H5B 109.6 ?
C6 C5 H5B 109.6 ?
H5A C5 H5B 108.1 ?
C7 C6 C5 111.5(5) ?
C7 C6 H6A 109.3 ?
C5 C6 H6A 109.3 ?
C7 C6 H6B 109.3 ?
C5 C6 H6B 109.3 ?
H6A C6 H6B 108.0 ?
C6 C7 C8 110.1(5) ?
C6 C7 H7A 109.6 ?
C8 C7 H7A 109.6 ?
C6 C7 H7B 109.6 ?
C8 C7 H7B 109.6 ?
H7A C7 H7B 108.2 ?
C7 C8 C9 110.6(4) ?
C7 C8 H8A 109.5 ?
C9 C8 H8A 109.5 ?
C7 C8 H8B 109.5 ?
C9 C8 H8B 109.5 ?
H8A C8 H8B 108.1 ?
N1 C9 C8 111.8(4) ?
N1 C9 H9A 109.2 ?
C8 C9 H9A 109.2 ?
N1 C9 H9B 109.2 ?
C8 C9 H9B 109.2 ?
H9A C9 H9B 107.9 ?
N1 C10 C11 113.1(4) yes
N1 C10 H10A 109.0 ?
C11 C10 H10A 109.0 ?
N1 C10 H10B 109.0 ?
C11 C10 H10B 109.0 ?
H10A C10 H10B 107.8 ?
N2 C11 C3 116.6(4) yes
N2 C11 C10 125.4(4) yes
C3 C11 C10 117.9(4) yes
C1 C12 H12A 109.5 ?
C1 C12 H12B 109.5 ?
H12A C12 H12B 109.5 ?
C1 C12 H12C 109.5 ?
H12A C12 H12C 109.5 ?
H12B C12 H12C 109.5 ?
C18 C13 C14 117.6(5) ?
C18 C13 C1 121.1(5) ?
C14 C13 C1 121.3(5) ?
C13 C14 C15 120.9(6) ?
C13 C14 H14 119.6 ?
C15 C14 H14 119.6 ?
C16 C15 C14 119.3(6) ?
C16 C15 H15 120.4 ?
C14 C15 H15 120.4 ?
C15 C16 C17 121.4(7) ?
C15 C16 H16 119.3 ?
C17 C16 H16 119.3 ?
C16 C17 C18 118.9(6) ?
C16 C17 H17 120.5 ?
C18 C17 H17 120.5 ?
C13 C18 C17 121.9(5) ?
C13 C18 H18 119.1 ?
C17 C18 H18 119.1 ?
N4 O2 H2 109.5 ?
C27 N3 C23 110.4(4) yes
C27 N3 C28 111.6(3) yes
C23 N3 C28 109.7(4) yes
C29 N4 O2 112.7(4) yes
C31 C19 C30 109.2(5) ?
C31 C19 C20 117.9(4) ?
C30 C19 C20 111.4(4) ?
C31 C19 C22 117.3(4) ?
C30 C19 C22 112.2(5) ?
C20 C19 C22 87.4(4) yes
C19 C20 C21 88.8(4) yes
C19 C20 H20A 113.9 ?
C21 C20 H20A 113.9 ?
C19 C20 H20B 113.9 ?
C21 C20 H20B 113.9 ?
H20A C20 H20B 111.1 ?
C29 C21 C22 120.9(4) ?
C29 C21 C20 117.3(4) ?
C22 C21 C20 88.0(4) yes
C29 C21 H21 109.6 ?
C22 C21 H21 109.6 ?
C20 C21 H21 109.6 ?
C21 C22 C19 89.9(4) yes
C21 C22 H22A 113.7 ?
C19 C22 H22A 113.7 ?
C21 C22 H22B 113.7 ?
C19 C22 H22B 113.7 ?
H22A C22 H22B 110.9 ?
N3 C23 C24 111.9(4) ?
N3 C23 H23A 109.2 ?
C24 C23 H23A 109.2 ?
N3 C23 H23B 109.2 ?
C24 C23 H23B 109.2 ?
H23A C23 H23B 107.9 ?
C25 C24 C23 111.9(4) ?
C25 C24 H24A 109.2 ?
C23 C24 H24A 109.2 ?
C25 C24 H24B 109.2 ?
C23 C24 H24B 109.2 ?
H24A C24 H24B 107.9 ?
C24 C25 C26 109.6(5) ?
C24 C25 H25A 109.7 ?
C26 C25 H25A 109.7 ?
C24 C25 H25B 109.7 ?
C26 C25 H25B 109.7 ?
H25A C25 H25B 108.2 ?
C25 C26 C27 110.9(5) ?
C25 C26 H26A 109.4 ?
C27 C26 H26A 109.4 ?
C25 C26 H26B 109.4 ?
C27 C26 H26B 109.4 ?
H26A C26 H26B 108.0 ?
N3 C27 C26 110.8(4) ?
N3 C27 H27A 109.5 ?
C26 C27 H27A 109.5 ?
N3 C27 H27B 109.5 ?
C26 C27 H27B 109.5 ?
H27A C27 H27B 108.1 ?
N3 C28 C29 113.5(4) yes
N3 C28 H28A 108.9 ?
C29 C28 H28A 108.9 ?
N3 C28 H28B 108.9 ?
C29 C28 H28B 108.9 ?
H28A C28 H28B 107.7 ?
N4 C29 C21 116.5(4) yes
N4 C29 C28 124.9(5) yes
C21 C29 C28 118.5(4) yes
C19 C30 H30A 109.5 ?
C19 C30 H30B 109.5 ?
H30A C30 H30B 109.5 ?
C19 C30 H30C 109.5 ?
H30A C30 H30C 109.5 ?
H30B C30 H30C 109.5 ?
C32 C31 C36 116.2(5) ?
C32 C31 C19 120.6(5) ?
C36 C31 C19 123.2(5) ?
C31 C32 C33 122.0(6) ?
C31 C32 H32 119.0 ?
C33 C32 H32 119.0 ?
C34 C33 C32 119.8(7) ?
C34 C33 H33 120.1 ?
C32 C33 H33 120.1 ?
C35 C34 C33 120.3(7) ?
C35 C34 H34 119.8 ?
C33 C34 H34 119.8 ?
C34 C35 C36 120.0(7) ?
C34 C35 H35 120.0 ?
C36 C35 H35 120.0 ?
C31 C36 C35 121.5(6) ?
C31 C36 H36 119.3 ?
C35 C36 H36 119.3 ?

loop_
_geom_bond_atom_site_label_1
_geom_bond_atom_site_label_2
_geom_bond_distance
_geom_bond_publ_flag
O1 N2 1.403(5) yes
O1 H1 0.82 ?
N1 C5 1.460(6) yes
N1 C9 1.461(6) yes
N1 C10 1.485(5) yes
N2 C11 1.271(6) yes
C1 C12 1.520(7) yes
C1 C13 1.523(7) yes
C1 C2 1.543(7) yes
C1 C4 1.544(7) yes
C2 C3 1.536(7) yes
C2 H2A 0.97 ?
C2 H2B 0.97 ?
C3 C11 1.493(7) yes
C3 C4 1.554(7) yes
C3 H3 0.98 ?
C4 H4A 0.97 ?
C4 H4B 0.97 ?
C5 C6 1.514(7) ?
C5 H5A 0.97 ?
C5 H5B 0.97 ?
C6 C7 1.503(8) ?
C6 H6A 0.97 ?
C6 H6B 0.97 ?
C7 C8 1.517(8) ?
C7 H7A 0.97 ?
C7 H7B 0.97 ?
C8 C9 1.522(7) ?
C8 H8A 0.97 ?
C8 H8B 0.97 ?
C9 H9A 0.97 ?
C9 H9B 0.97 ?
C10 C11 1.504(7) ?
C10 H10A 0.97 ?
C10 H10B 0.97 ?
C12 H12A 0.96 ?
C12 H12B 0.96 ?
C12 H12C 0.96 ?
C13 C18 1.366(7) ?
C13 C14 1.383(8) ?
C14 C15 1.394(8) ?
C14 H14 0.93 ?
C15 C16 1.334(9) ?
C15 H15 0.93 ?
C16 C17 1.372(10) ?
C16 H16 0.93 ?
C17 C18 1.371(8) ?
C17 H17 0.93 ?
C18 H18 0.93 ?
O2 N4 1.406(5) yes
O2 H2 0.82 ?
N3 C27 1.453(6) yes
N3 C23 1.452(6) yes
N3 C28 1.468(5) yes
N4 C29 1.276(6) yes
C19 C31 1.497(7) yes
C19 C30 1.537(7) yes
C19 C20 1.546(7) yes
C19 C22 1.548(7) yes
C20 C21 1.556(7) yes
C20 H20A 0.97 ?
C20 H20B 0.97 ?
C21 C29 1.481(7) yes
C21 C22 1.524(7) yes
C21 H21 0.98 ?
C22 H22A 0.97 ?
C22 H22B 0.97 ?
C23 C24 1.505(7) ?
C23 H23A 0.97 ?
C23 H23B 0.97 ?
C24 C25 1.497(8) ?
C24 H24A 0.97 ?
C24 H24B 0.97 ?
C25 C26 1.510(8) ?
C25 H25A 0.97 ?
C25 H25B 0.97 ?
C26 C27 1.518(7) ?
C26 H26A 0.97 ?
C26 H26B 0.97 ?
C27 H27A 0.97 ?
C27 H27B 0.97 ?
C28 C29 1.512(7) ?
C28 H28A 0.97 ?
C28 H28B 0.97 ?
C30 H30A 0.96 ?
C30 H30B 0.96 ?
C30 H30C 0.96 ?
C31 C32 1.373(7) ?
C31 C36 1.378(8) ?
C32 C33 1.401(8) ?
C32 H32 0.93 ?
C33 C34 1.344(9) ?
C33 H33 0.93 ?
C34 C35 1.341(9) ?
C34 H34 0.93 ?
C35 C36 1.407(9) ?
C35 H35 0.93 ?
C36 H36 0.93 ?

loop_
_geom_hbond_atom_site_label_D
_geom_hbond_atom_site_label_H
_geom_hbond_atom_site_label_A
_geom_hbond_site_symmetry_A
_geom_hbond_distance_DH
_geom_hbond_distance_HA
_geom_hbond_distance_DA
_geom_hbond_angle_DHA
C10 H10A O1 . 0.97 2.30 2.682(5) 102
C28 H28B O2 . 0.97 2.30 2.685(5) 102
O2 H2 N3 4_465 0.82 1.98 2.778(5) 164
O1 H1 N1 4 0.82 1.97 2.754(5) 161

loop_
_geom_torsion_atom_site_label_1
_geom_torsion_atom_site_label_2
_geom_torsion_atom_site_label_3
_geom_torsion_atom_site_label_4
_geom_torsion
_geom_torsion_publ_flag
C12 C1 C2 C3 -95.6(4) ?
C13 C1 C2 C3 135.5(4) ?
C4 C1 C2 C3 17.9(4) ?
C1 C2 C3 C11 -138.3(4) ?
C1 C2 C3 C4 -17.8(4) ?
C12 C1 C4 C3 96.7(5) ?
C13 C1 C4 C3 -135.6(4) ?
C2 C1 C4 C3 -17.7(4) ?
C11 C3 C4 C1 140.6(4) ?
C2 C3 C4 C1 17.8(4) ?
C9 N1 C5 C6 60.0(5) ?
C10 N1 C5 C6 -179.3(4) ?
N1 C5 C6 C7 -58.2(6) ?
C5 C6 C7 C8 54.1(6) ?
C6 C7 C8 C9 -52.2(6) ?
C5 N1 C9 C8 -59.4(5) ?
C10 N1 C9 C8 178.8(4) ?
C7 C8 C9 N1 55.5(6) ?
C5 N1 C10 C11 67.4(5) yes
C9 N1 C10 C11 -171.1(4) yes
O1 N2 C11 C3 178.3(4) ?
O1 N2 C11 C10 2.0(7) yes
C2 C3 C11 N2 -11.7(7) yes
C4 C3 C11 N2 -116.1(5) yes
C2 C3 C11 C10 164.9(4) yes
C4 C3 C11 C10 60.5(6) yes
N1 C10 C11 N2 -100.9(5) yes
N1 C10 C11 C3 82.9(5) yes
C12 C1 C13 C18 -90.5(6) ?
C2 C1 C13 C18 39.8(6) ?
C4 C1 C13 C18 140.8(4) ?
C12 C1 C13 C14 89.4(6) ?
C2 C1 C13 C14 -140.3(5) ?
C4 C1 C13 C14 -39.3(6) ?
C18 C13 C14 C15 -1.5(8) ?
C1 C13 C14 C15 178.6(5) ?
C13 C14 C15 C16 0.6(9) ?
C14 C15 C16 C17 0.7(9) ?
C15 C16 C17 C18 -1.1(10) ?
C14 C13 C18 C17 1.1(8) ?
C1 C13 C18 C17 -179.0(4) ?
C16 C17 C18 C13 0.2(9) ?
C31 C19 C20 C21 137.8(4) ?
C30 C19 C20 C21 -94.9(5) ?
C22 C19 C20 C21 18.0(3) ?
C19 C20 C21 C29 -142.4(4) ?
C19 C20 C21 C22 -18.3(3) ?
C29 C21 C22 C19 139.3(5) ?
C20 C21 C22 C19 18.3(4) ?
C31 C19 C22 C21 -138.7(4) ?
C30 C19 C22 C21 93.7(5) ?
C20 C19 C22 C21 -18.4(4) ?
C27 N3 C23 C24 58.2(5) ?
C28 N3 C23 C24 -178.3(4) ?
N3 C23 C24 C25 -55.6(6) ?
C23 C24 C25 C26 52.6(6) ?
C24 C25 C26 C27 -53.7(6) ?
C23 N3 C27 C26 -59.3(5) ?
C28 N3 C27 C26 178.4(4) ?
C25 C26 C27 N3 57.7(6) ?
C27 N3 C28 C29 -67.1(5) yes
C23 N3 C28 C29 170.2(4) yes
O2 N4 C29 C21 -178.4(4) ?
O2 N4 C29 C28 -1.2(6) yes
C22 C21 C29 N4 7.7(7) yes
C20 C21 C29 N4 113.0(5) yes
C22 C21 C29 C28 -169.8(4) yes
C20 C21 C29 C28 -64.5(5) yes
N3 C28 C29 N4 99.5(5) yes
N3 C28 C29 C21 -83.3(5) yes
C30 C19 C31 C32 91.4(6) ?
C20 C19 C31 C32 -140.2(5) ?
C22 C19 C31 C32 -37.7(7) ?
C30 C19 C31 C36 -89.9(7) ?
C20 C19 C31 C36 38.5(7) ?
C22 C19 C31 C36 141.0(5) ?
C36 C31 C32 C33 2.4(9) ?
C19 C31 C32 C33 -178.8(5) ?
C31 C32 C33 C34 -0.9(10) ?
C32 C33 C34 C35 -1.3(11) ?
C33 C34 C35 C36 1.8(12) ?
C32 C31 C36 C35 -1.9(9) ?
C19 C31 C36 C35 179.3(5) ?
C34 C35 C36 C31 -0.1(11) ?
